data_7720160
loop_
_publ_author_name
'Malinov&#xe1;, Nikoleta'
'Pavlik, J&#xe1;n'
'Kotrle, Kamil'
'Nemec, Ivan'
'Dubaj, Tibor'
'Brach&#x148;akov&#xe1;, Barbora'
'Ruben, Mario'
'&#x160;alitro&#x161;, Ivan'

_publ_section_title
;
 Unveiling field-induced single-ion magnetism in pentacoordinate and
 heptacoordinate cobalt(II), dysprosium(III) and terbium(III) complexes
 with a tridentate bis(benzimidazole)pyridine ligand.
;
_journal_issue 9
_journal_name_full 'Dalton transactions (Cambridge, England : 2003)'
_journal_page_first 3975
_journal_page_last 3989
_journal_paper_doi 10.1039/d5dt02849c
_journal_volume 55
_journal_year 2026
_chemical_formula_moiety 'C27 H31 Cl3 N5 O3 Tb'
_chemical_formula_sum 'C27 H31 Cl3 N5 O3 Tb'
_chemical_formula_weight 738.84
_space_group_crystal_system triclinic
_space_group_IT_number 2
_space_group_name_Hall '-P 1'
_space_group_name_H-M_alt 'P -1'
_atom_sites_solution_hydrogens mixed
_audit_creation_date 2025-08-06
_audit_creation_method
;
Olex2 1.5
(compiled 2025.07.13 svn.rb7424aed for OlexSys, GUI svn.r7314)
;
_audit_update_record
;
2025-08-12 deposited with the CCDC.	2026-01-27 downloaded from the CCDC.
;
_cell_angle_alpha 84.715(4)
_cell_angle_beta 72.647(5)
_cell_angle_gamma 75.763(5)
_cell_formula_units_Z 2
_cell_length_a 10.0638(6)
_cell_length_b 10.3747(5)
_cell_length_c 14.6603(8)
_cell_measurement_reflns_used 12677
_cell_measurement_temperature 293(2)
_cell_measurement_theta_max 27.1290
_cell_measurement_theta_min 2.9430
_cell_volume 1415.83(14)
_computing_cell_refinement 'CrysAlisPro 1.171.40.67a (Rigaku OD, 2019)'
_computing_data_collection 'CrysAlisPro 1.171.40.67a (Rigaku OD, 2019)'
_computing_data_reduction 'CrysAlisPro 1.171.40.67a (Rigaku OD, 2019)'
_computing_molecular_graphics 'Olex2 1.5 (Dolomanov et al., 2009)'
_computing_publication_material 'Olex2 1.5 (Dolomanov et al., 2009)'
_computing_structure_refinement 'SHELXL 2014/7 (Sheldrick, 2015)'
_computing_structure_solution 'SHELXT 2018/2 (Sheldrick, 2018)'
_diffrn_ambient_temperature 293(2)
_diffrn_detector 'CCD plate'
_diffrn_measured_fraction_theta_full 0.999
_diffrn_measured_fraction_theta_max 0.999
_diffrn_measurement_details
;
List of Runs (angles in degrees, time in seconds):

  # Type    Start    End  Width  t~exp~   \w     \q     \k     \f   Frames
#--------------------------------------------------------------------------
  1  \w    -89.90  89.30   0.70   60.60    --    0.00 180.00  52.00  256
  2  \w    -89.50 -30.70   0.70   60.60    --    0.00 180.00 222.00   84
;
_diffrn_measurement_device 'abstract diffractometer'
_diffrn_measurement_device_type 'esperanto-CrysAlisPro-abstract goniometer imported esperanto images'
_diffrn_measurement_method '\w scans'
_diffrn_orient_matrix_type 'CrysAlisPro convention (1999,Acta A55,543-557)'
_diffrn_orient_matrix_UB_11 -0.0437237000
_diffrn_orient_matrix_UB_12 -0.0279404000
_diffrn_orient_matrix_UB_13 -0.0187810000
_diffrn_orient_matrix_UB_21 0.0086502000
_diffrn_orient_matrix_UB_22 0.0452963000
_diffrn_orient_matrix_UB_23 -0.0394634000
_diffrn_orient_matrix_UB_31 0.0614032000
_diffrn_orient_matrix_UB_32 -0.0463149000
_diffrn_orient_matrix_UB_33 -0.0257104000
_diffrn_radiation_monochromator graphite
_diffrn_radiation_probe x-ray
_diffrn_radiation_type 'Mo K\a'
_diffrn_radiation_wavelength 0.71073
_diffrn_reflns_av_R_equivalents 0.0386
_diffrn_reflns_av_unetI/netI 0.0347
_diffrn_reflns_Laue_measured_fraction_full 0.999
_diffrn_reflns_Laue_measured_fraction_max 0.999
_diffrn_reflns_limit_h_max 12
_diffrn_reflns_limit_h_min -12
_diffrn_reflns_limit_k_max 13
_diffrn_reflns_limit_k_min -13
_diffrn_reflns_limit_l_max 18
_diffrn_reflns_limit_l_min -18
_diffrn_reflns_number 14832
_diffrn_reflns_point_group_measured_fraction_full 0.999
_diffrn_reflns_point_group_measured_fraction_max 0.999
_diffrn_reflns_theta_full 25.242
_diffrn_reflns_theta_max 27.101
_diffrn_reflns_theta_min 2.471
_diffrn_source 'fine-focus sealed X-ray tube'
_diffrn_source_type 'Enhance (Mo) X-ray Source'
_exptl_absorpt_coefficient_mu 2.819
_exptl_absorpt_correction_T_max 1.00000
_exptl_absorpt_correction_T_min 0.80498
_exptl_absorpt_correction_type multi-scan
_exptl_absorpt_process_details
;
CrysAlisPro 1.171.40.67a (Rigaku Oxford Diffraction, 2019)
Empirical absorption correction using spherical harmonics,
 implemented in SCALE3 ABSPACK scaling algorithm.
;
_exptl_crystal_colour colourless
_exptl_crystal_colour_primary colourless
_exptl_crystal_density_diffrn 1.733
_exptl_crystal_description block
_exptl_crystal_F_000 736
_exptl_crystal_size_max 0.273
_exptl_crystal_size_mid 0.169
_exptl_crystal_size_min 0.082
_refine_diff_density_max 1.988
_refine_diff_density_min -0.580
_refine_diff_density_rms 0.168
_refine_ls_extinction_method none
_refine_ls_goodness_of_fit_ref 1.063
_refine_ls_hydrogen_treatment constr
_refine_ls_matrix_type full
_refine_ls_number_parameters 355
_refine_ls_number_reflns 6237
_refine_ls_number_restraints 0
_refine_ls_restrained_S_all 1.063
_refine_ls_R_factor_all 0.0399
_refine_ls_R_factor_gt 0.0386
_refine_ls_shift/su_max 0.003
_refine_ls_shift/su_mean 0.000
_refine_ls_structure_factor_coef Fsqd
_refine_ls_weighting_details 'w=1/[\s^2^(Fo^2^)+(0.0722P)^2^+0.1323P] where P=(Fo^2^+2Fc^2^)/3'
_refine_ls_weighting_scheme calc
_refine_ls_wR_factor_gt 0.0950
_refine_ls_wR_factor_ref 0.0960
_reflns_Friedel_coverage 0.000
_reflns_number_gt 5953
_reflns_number_total 6237
_reflns_threshold_expression 'I > 2\s(I)'
_cod_data_source_file d5dt02849c2.cif
_cod_data_source_block 5
_cod_depositor_comments 'Adding full bibliography for 7720156--7720160.cif.'
_cod_original_cell_volume 1415.84(14)
_cod_database_code 7720160
_shelx_shelxl_version_number 2014/7
_chemical_oxdiff_formula 'C N O Tb H'
_shelx_space_group_comment
;
The symmetry employed for this shelxl refinement is uniquely defined
by the following loop, which should always be used as a source of
symmetry information in preference to the above space-group names.
They are only intended as comments.
;
_olex2_refinement_description
;
1. Fixed Uiso
 At 1.2 times of:
  All C(H) groups, All C(H,H) groups
 At 1.5 times of:
  All C(H,H,H) groups, All O(H,H) groups
2.a Rotating group:
 O1(H1A,H1B)
2.b Secondary CH2 refined with riding coordinates:
 C20(H20A,H20B), C24(H24A,H24B), C25(H25A,H25B), C22(H22A,H22B), C21(H21A,
 H21B), C26(H26A,H26B)
2.c Aromatic/amide H refined with riding coordinates:
 C5(H5), C18(H18), C15(H15), C2(H2), C11(H11), C4(H4), C3(H3), C9(H9),
 C17(H17), C10(H10), C16(H16)
2.d Idealised Me refined as rotating group:
 C23(H23A,H23B,H23C), C27(H27A,H27B,H27C)
;
_olex2_submission_special_instructions 'No special instructions were received'
_oxdiff_exptl_absorpt_empirical_details
;
Empirical correction (ABSPACK) includes:
- Absorption correction using spherical harmonics
- Frame scaling
;
_oxdiff_exptl_absorpt_empirical_full_max 2.208
_oxdiff_exptl_absorpt_empirical_full_min 0.706

loop_
_space_group_symop_operation_xyz
'x, y, z'
'-x, -y, -z'

loop_
_atom_site_label
_atom_site_type_symbol
_atom_site_fract_x
_atom_site_fract_y
_atom_site_fract_z
_atom_site_U_iso_or_equiv
_atom_site_adp_type
_atom_site_occupancy
_atom_site_site_symmetry_order
_atom_site_calc_flag
_atom_site_refinement_flags_posn
_atom_site_refinement_flags_adp
_atom_site_refinement_flags_occupancy
_atom_site_disorder_assembly
_atom_site_disorder_group
Tb1 Tb 0.93140(2) 0.68618(2) 0.81770(2) 0.02728(8) Uani 1 1 d . . . . .
Cl1 Cl 0.79438(9) 0.53961(8) 0.95705(6) 0.03785(18) Uani 1 1 d . . . . .
Cl2 Cl 1.02543(12) 0.80176(9) 0.92866(8) 0.0530(2) Uani 1 1 d . . . . .
Cl3 Cl 1.05416(12) 0.82188(9) 0.67080(7) 0.0511(2) Uani 1 1 d . . . . .
O1 O 1.1381(2) 0.5185(2) 0.83860(17) 0.0372(5) Uani 1 1 d . . . . .
H1A H 1.1275 0.4416 0.8312 0.056 Uiso 1 1 d R U . . .
H1B H 1.1400 0.5178 0.8963 0.056 Uiso 1 1 d R U . . .
O2 O 0.1934(3) 1.2461(2) 0.80158(19) 0.0425(5) Uani 1 1 d . . . . .
N5 N 0.9342(3) 0.3826(2) 0.60620(18) 0.0316(5) Uani 1 1 d . . . . .
N2 N 0.7184(3) 0.6506(2) 0.76453(17) 0.0295(5) Uani 1 1 d . . . . .
N3 N 0.9901(3) 0.5193(2) 0.69074(17) 0.0306(5) Uani 1 1 d . . . . .
O3 O 0.6586(3) 0.1426(3) 0.5886(2) 0.0546(7) Uani 1 1 d . . . . .
N4 N 0.4779(3) 0.9584(3) 0.86368(19) 0.0319(5) Uani 1 1 d . . . . .
N1 N 0.7106(3) 0.8712(2) 0.84709(18) 0.0313(5) Uani 1 1 d . . . . .
C12 C 0.7349(3) 0.5302(3) 0.7290(2) 0.0301(6) Uani 1 1 d . . . . .
C13 C 0.8851(3) 0.4732(3) 0.6771(2) 0.0304(6) Uani 1 1 d . . . . .
C1 C 0.6781(3) 1.0021(3) 0.8754(2) 0.0314(6) Uani 1 1 d . . . . .
C19 C 1.1136(3) 0.4576(3) 0.6244(2) 0.0314(6) Uani 1 1 d . . . . .
C14 C 1.0797(4) 0.3719(3) 0.5709(2) 0.0328(6) Uani 1 1 d . . . . .
C6 C 0.5335(3) 1.0572(3) 0.8863(2) 0.0315(6) Uani 1 1 d . . . . .
C8 C 0.5858(3) 0.7206(3) 0.8075(2) 0.0316(6) Uani 1 1 d . . . . .
C5 C 0.4687(4) 1.1888(3) 0.9152(2) 0.0374(7) Uani 1 1 d . . . . .
H5 H 0.3723 1.2253 0.9216 0.045 Uiso 1 1 calc R U . . .
C7 C 0.5884(3) 0.8509(3) 0.8405(2) 0.0304(6) Uani 1 1 d . . . . .
C18 C 1.2545(4) 0.4701(3) 0.6047(2) 0.0380(7) Uani 1 1 d . . . . .
H18 H 1.2795 0.5250 0.6404 0.046 Uiso 1 1 calc R U . . .
C20 C 0.3280(3) 0.9790(3) 0.8642(2) 0.0360(7) Uani 1 1 d . . . . .
H20A H 0.2706 1.0520 0.9059 0.043 Uiso 1 1 calc R U . . .
H20B H 0.2942 0.8997 0.8902 0.043 Uiso 1 1 calc R U . . .
C24 C 0.8594(4) 0.3001(3) 0.5731(2) 0.0371(7) Uani 1 1 d . . . . .
H24A H 0.9066 0.2801 0.5063 0.045 Uiso 1 1 calc R U . . .
H24B H 0.7620 0.3490 0.5786 0.045 Uiso 1 1 calc R U . . .
C15 C 1.1822(4) 0.2988(3) 0.4945(2) 0.0410(8) Uani 1 1 d . . . . .
H15 H 1.1582 0.2433 0.4586 0.049 Uiso 1 1 calc R U . . .
C2 C 0.7649(4) 1.0770(3) 0.8936(2) 0.0369(6) Uani 1 1 d . . . . .
H2 H 0.8616 1.0413 0.8864 0.044 Uiso 1 1 calc R U . . .
C23 C 0.0533(4) 1.2254(4) 0.8209(3) 0.0501(9) Uani 1 1 d . . . . .
H23A H 0.0324 1.2201 0.7618 0.075 Uiso 1 1 calc R U . . .
H23B H -0.0146 1.2982 0.8571 0.075 Uiso 1 1 calc R U . . .
H23C H 0.0471 1.1439 0.8570 0.075 Uiso 1 1 calc R U . . .
C11 C 0.6200(4) 0.4734(3) 0.7398(3) 0.0391(7) Uani 1 1 d . . . . .
H11 H 0.6338 0.3889 0.7172 0.047 Uiso 1 1 calc R U . . .
C4 C 0.5553(4) 1.2605(3) 0.9336(2) 0.0390(7) Uani 1 1 d . . . . .
H4 H 0.5160 1.3476 0.9539 0.047 Uiso 1 1 calc R U . . .
C3 C 0.7012(4) 1.2067(3) 0.9228(2) 0.0413(7) Uani 1 1 d . . . . .
H3 H 0.7563 1.2590 0.9356 0.050 Uiso 1 1 calc R U . . .
C9 C 0.4659(4) 0.6717(3) 0.8178(3) 0.0426(8) Uani 1 1 d . . . . .
H9 H 0.3749 0.7224 0.8460 0.051 Uiso 1 1 calc R U . . .
C17 C 1.3550(4) 0.3974(4) 0.5301(3) 0.0453(8) Uani 1 1 d . . . . .
H17 H 1.4497 0.4039 0.5154 0.054 Uiso 1 1 calc R U . . .
C25 C 0.8574(5) 0.1705(3) 0.6315(3) 0.0460(8) Uani 1 1 d . . . . .
H25A H 0.9541 0.1275 0.6326 0.055 Uiso 1 1 calc R U . . .
H25B H 0.8001 0.1905 0.6968 0.055 Uiso 1 1 calc R U . . .
C10 C 0.4846(4) 0.5453(4) 0.7852(3) 0.0469(8) Uani 1 1 d . . . . .
H10 H 0.4058 0.5089 0.7938 0.056 Uiso 1 1 calc R U . . .
C16 C 1.3188(4) 0.3140(4) 0.4757(3) 0.0475(9) Uani 1 1 d . . . . .
H16 H 1.3899 0.2678 0.4256 0.057 Uiso 1 1 calc R U . . .
C22 C 0.2989(4) 1.1542(4) 0.7335(3) 0.0438(8) Uani 1 1 d . . . . .
H22A H 0.3920 1.1730 0.7236 0.053 Uiso 1 1 calc R U . . .
H22B H 0.2767 1.1678 0.6729 0.053 Uiso 1 1 calc R U . . .
C21 C 0.3060(4) 1.0097(3) 0.7655(3) 0.0440(8) Uani 1 1 d . . . . .
H21A H 0.3839 0.9536 0.7194 0.053 Uiso 1 1 calc R U . . .
H21B H 0.2179 0.9873 0.7657 0.053 Uiso 1 1 calc R U . . .
C26 C 0.7978(4) 0.0769(3) 0.5915(3) 0.0447(8) Uani 1 1 d . . . . .
H26A H 0.8579 0.0513 0.5276 0.054 Uiso 1 1 calc R U . . .
H26B H 0.7948 -0.0028 0.6314 0.054 Uiso 1 1 calc R U . . .
C27 C 0.6093(5) 0.0706(5) 0.5334(4) 0.0751(15) Uani 1 1 d . . . . .
H27A H 0.6715 0.0642 0.4692 0.113 Uiso 1 1 calc R U . . .
H27B H 0.5141 0.1157 0.5327 0.113 Uiso 1 1 calc R U . . .
H27C H 0.6088 -0.0170 0.5608 0.113 Uiso 1 1 calc R U . . .

loop_
_atom_site_aniso_label
_atom_site_aniso_U_11
_atom_site_aniso_U_22
_atom_site_aniso_U_33
_atom_site_aniso_U_23
_atom_site_aniso_U_13
_atom_site_aniso_U_12
Tb1 0.02689(11) 0.02658(10) 0.02917(11) -0.00345(6) -0.00946(7) -0.00476(6)
Cl1 0.0372(4) 0.0372(4) 0.0360(4) 0.0035(3) -0.0088(3) -0.0064(3)
Cl2 0.0696(6) 0.0428(4) 0.0622(6) -0.0096(4) -0.0416(5) -0.0101(4)
Cl3 0.0665(6) 0.0428(5) 0.0396(4) 0.0035(4) -0.0045(4) -0.0194(4)
O1 0.0340(11) 0.0377(11) 0.0400(12) -0.0055(9) -0.0147(10) -0.0019(9)
O2 0.0398(13) 0.0345(11) 0.0516(14) 0.0007(10) -0.0134(11) -0.0056(10)
N5 0.0394(14) 0.0257(11) 0.0306(13) -0.0038(9) -0.0120(11) -0.0056(10)
N2 0.0300(12) 0.0292(11) 0.0321(12) -0.0019(9) -0.0120(10) -0.0076(9)
N3 0.0327(12) 0.0273(11) 0.0322(12) -0.0039(9) -0.0096(10) -0.0062(9)
O3 0.0427(14) 0.0469(14) 0.0776(19) -0.0162(13) -0.0211(14) -0.0065(12)
N4 0.0305(13) 0.0306(12) 0.0337(13) -0.0024(10) -0.0102(11) -0.0036(10)
N1 0.0295(12) 0.0266(11) 0.0359(13) -0.0036(10) -0.0073(11) -0.0043(9)
C12 0.0351(15) 0.0283(13) 0.0292(13) 0.0000(10) -0.0123(12) -0.0078(11)
C13 0.0374(16) 0.0264(13) 0.0293(14) -0.0021(10) -0.0123(12) -0.0067(11)
C1 0.0323(15) 0.0267(13) 0.0325(14) 0.0008(11) -0.0073(12) -0.0049(11)
C19 0.0343(15) 0.0269(12) 0.0320(14) 0.0005(11) -0.0109(12) -0.0036(11)
C14 0.0387(17) 0.0270(13) 0.0303(14) 0.0002(11) -0.0091(13) -0.0043(12)
C6 0.0328(15) 0.0295(14) 0.0294(14) 0.0005(11) -0.0078(12) -0.0041(12)
C8 0.0339(15) 0.0295(13) 0.0320(14) -0.0008(11) -0.0108(12) -0.0066(11)
C5 0.0377(17) 0.0313(14) 0.0367(16) -0.0034(12) -0.0093(13) 0.0032(12)
C7 0.0269(13) 0.0305(13) 0.0322(14) -0.0007(11) -0.0076(11) -0.0046(11)
C18 0.0362(16) 0.0345(15) 0.0415(17) -0.0015(12) -0.0081(13) -0.0080(13)
C20 0.0271(15) 0.0341(15) 0.0443(17) -0.0003(13) -0.0121(13) -0.0003(12)
C24 0.0472(18) 0.0298(14) 0.0404(16) -0.0036(12) -0.0212(14) -0.0080(13)
C15 0.050(2) 0.0344(16) 0.0320(16) -0.0038(12) -0.0073(14) -0.0023(14)
C2 0.0338(16) 0.0327(14) 0.0436(17) -0.0050(12) -0.0087(13) -0.0079(12)
C23 0.0414(19) 0.047(2) 0.062(2) 0.0044(17) -0.0189(18) -0.0072(16)
C11 0.0399(17) 0.0337(15) 0.0467(18) -0.0036(13) -0.0128(14) -0.0122(13)
C4 0.0463(18) 0.0286(14) 0.0367(16) -0.0054(12) -0.0077(14) -0.0020(13)
C3 0.0471(19) 0.0324(15) 0.0426(18) -0.0031(13) -0.0082(15) -0.0110(14)
C9 0.0294(14) 0.0432(17) 0.055(2) -0.0064(15) -0.0104(14) -0.0075(12)
C17 0.0388(18) 0.0388(17) 0.051(2) 0.0000(15) -0.0030(16) -0.0081(14)
C25 0.061(2) 0.0335(16) 0.054(2) -0.0002(14) -0.0307(18) -0.0131(15)
C10 0.0378(18) 0.0451(19) 0.062(2) -0.0059(16) -0.0126(17) -0.0174(15)
C16 0.051(2) 0.0370(17) 0.0384(18) -0.0008(13) 0.0015(15) 0.0022(15)
C22 0.0384(18) 0.0470(19) 0.0414(18) 0.0040(15) -0.0136(15) -0.0006(15)
C21 0.0447(19) 0.0418(17) 0.0454(18) -0.0074(14) -0.0191(16) 0.0001(14)
C26 0.0449(19) 0.0314(15) 0.063(2) -0.0052(14) -0.0239(17) -0.0061(13)
C27 0.062(3) 0.066(3) 0.113(4) -0.026(3) -0.049(3) -0.004(2)

loop_
_atom_type_symbol
_atom_type_description
_atom_type_scat_dispersion_real
_atom_type_scat_dispersion_imag
_atom_type_scat_source
C C 0.0033 0.0016 'International Tables Vol C Tables 4.2.6.8 and 6.1.1.4'
H H 0.0000 0.0000 'International Tables Vol C Tables 4.2.6.8 and 6.1.1.4'
Cl Cl 0.1484 0.1585 'International Tables Vol C Tables 4.2.6.8 and 6.1.1.4'
N N 0.0061 0.0033 'International Tables Vol C Tables 4.2.6.8 and 6.1.1.4'
O O 0.0106 0.0060 'International Tables Vol C Tables 4.2.6.8 and 6.1.1.4'
Tb Tb -0.1723 4.1537 'International Tables Vol C Tables 4.2.6.8 and 6.1.1.4'

loop_
_geom_angle_atom_site_label_1
_geom_angle_atom_site_label_2
_geom_angle_atom_site_label_3
_geom_angle
_geom_angle_site_symmetry_1
_geom_angle_site_symmetry_3
_geom_angle_publ_flag
Cl2 Tb1 Cl1 95.42(3) . . ?
Cl2 Tb1 Cl3 89.91(4) . . ?
Cl3 Tb1 Cl1 174.62(3) . . ?
O1 Tb1 Cl1 81.31(6) . . ?
O1 Tb1 Cl2 76.76(6) . . ?
O1 Tb1 Cl3 100.70(6) . . ?
O1 Tb1 N2 127.80(8) . . ?
O1 Tb1 N3 73.99(8) . . ?
O1 Tb1 N1 162.90(9) . . ?
N2 Tb1 Cl1 74.13(6) . . ?
N2 Tb1 Cl2 149.55(6) . . ?
N2 Tb1 Cl3 100.84(6) . . ?
N3 Tb1 Cl1 94.79(6) . . ?
N3 Tb1 Cl2 147.08(6) . . ?
N3 Tb1 Cl3 81.06(6) . . ?
N3 Tb1 N2 63.31(8) . . ?
N3 Tb1 N1 121.79(8) . . ?
N1 Tb1 Cl1 90.21(6) . . ?
N1 Tb1 Cl2 89.39(6) . . ?
N1 Tb1 Cl3 89.09(6) . . ?
N1 Tb1 N2 62.69(8) . . ?
Tb1 O1 H1A 109.4 . . ?
Tb1 O1 H1B 109.4 . . ?
H1A O1 H1B 104.5 . . ?
C23 O2 C22 112.9(3) . . ?
C13 N5 C14 106.7(3) . . ?
C13 N5 C24 130.4(3) . . ?
C14 N5 C24 122.8(3) . . ?
C12 N2 Tb1 116.31(19) . . ?
C8 N2 Tb1 118.55(18) . . ?
C8 N2 C12 119.1(3) . . ?
C13 N3 Tb1 119.14(19) . . ?
C13 N3 C19 105.9(2) . . ?
C19 N3 Tb1 134.9(2) . . ?
C26 O3 C27 110.3(3) . . ?
C6 N4 C20 123.1(3) . . ?
C7 N4 C6 106.1(3) . . ?
C7 N4 C20 130.8(3) . . ?
C1 N1 Tb1 134.2(2) . . ?
C7 N1 Tb1 120.68(18) . . ?
C7 N1 C1 105.1(2) . . ?
N2 C12 C13 111.8(3) . . ?
N2 C12 C11 122.0(3) . . ?
C11 C12 C13 126.2(3) . . ?
N5 C13 C12 127.2(3) . . ?
N3 C13 N5 112.1(3) . . ?
N3 C13 C12 120.3(3) . . ?
N1 C1 C6 109.1(3) . . ?
N1 C1 C2 130.3(3) . . ?
C6 C1 C2 120.6(3) . . ?
N3 C19 C14 108.9(3) . . ?
N3 C19 C18 131.0(3) . . ?
C18 C19 C14 120.1(3) . . ?
N5 C14 C19 106.4(3) . . ?
N5 C14 C15 130.9(3) . . ?
C19 C14 C15 122.5(3) . . ?
N4 C6 C1 106.5(3) . . ?
N4 C6 C5 131.3(3) . . ?
C1 C6 C5 122.3(3) . . ?
N2 C8 C7 111.6(3) . . ?
N2 C8 C9 121.8(3) . . ?
C9 C8 C7 126.6(3) . . ?
C6 C5 H5 121.8 . . ?
C4 C5 C6 116.3(3) . . ?
C4 C5 H5 121.8 . . ?
N4 C7 C8 127.2(3) . . ?
N1 C7 N4 113.3(3) . . ?
N1 C7 C8 119.5(3) . . ?
C19 C18 H18 121.4 . . ?
C17 C18 C19 117.2(3) . . ?
C17 C18 H18 121.4 . . ?
N4 C20 H20A 108.9 . . ?
N4 C20 H20B 108.9 . . ?
N4 C20 C21 113.3(3) . . ?
H20A C20 H20B 107.7 . . ?
C21 C20 H20A 108.9 . . ?
C21 C20 H20B 108.9 . . ?
N5 C24 H24A 109.4 . . ?
N5 C24 H24B 109.4 . . ?
N5 C24 C25 111.1(3) . . ?
H24A C24 H24B 108.0 . . ?
C25 C24 H24A 109.4 . . ?
C25 C24 H24B 109.4 . . ?
C14 C15 H15 121.9 . . ?
C16 C15 C14 116.2(3) . . ?
C16 C15 H15 121.9 . . ?
C1 C2 H2 121.3 . . ?
C3 C2 C1 117.4(3) . . ?
C3 C2 H2 121.3 . . ?
O2 C23 H23A 109.5 . . ?
O2 C23 H23B 109.5 . . ?
O2 C23 H23C 109.5 . . ?
H23A C23 H23B 109.5 . . ?
H23A C23 H23C 109.5 . . ?
H23B C23 H23C 109.5 . . ?
C12 C11 H11 120.8 . . ?
C10 C11 C12 118.4(3) . . ?
C10 C11 H11 120.8 . . ?
C5 C4 H4 118.9 . . ?
C5 C4 C3 122.2(3) . . ?
C3 C4 H4 118.9 . . ?
C2 C3 C4 121.2(3) . . ?
C2 C3 H3 119.4 . . ?
C4 C3 H3 119.4 . . ?
C8 C9 H9 120.7 . . ?
C8 C9 C10 118.6(3) . . ?
C10 C9 H9 120.7 . . ?
C18 C17 H17 119.0 . . ?
C18 C17 C16 122.0(4) . . ?
C16 C17 H17 119.0 . . ?
C24 C25 H25A 109.2 . . ?
C24 C25 H25B 109.2 . . ?
H25A C25 H25B 107.9 . . ?
C26 C25 C24 112.2(3) . . ?
C26 C25 H25A 109.2 . . ?
C26 C25 H25B 109.2 . . ?
C11 C10 C9 120.0(3) . . ?
C11 C10 H10 120.0 . . ?
C9 C10 H10 120.0 . . ?
C15 C16 C17 121.9(3) . . ?
C15 C16 H16 119.1 . . ?
C17 C16 H16 119.1 . . ?
O2 C22 H22A 109.0 . . ?
O2 C22 H22B 109.0 . . ?
O2 C22 C21 112.9(3) . . ?
H22A C22 H22B 107.8 . . ?
C21 C22 H22A 109.0 . . ?
C21 C22 H22B 109.0 . . ?
C20 C21 H21A 108.8 . . ?
C20 C21 H21B 108.8 . . ?
C22 C21 C20 113.8(3) . . ?
C22 C21 H21A 108.8 . . ?
C22 C21 H21B 108.8 . . ?
H21A C21 H21B 107.7 . . ?
O3 C26 C25 108.1(3) . . ?
O3 C26 H26A 110.1 . . ?
O3 C26 H26B 110.1 . . ?
C25 C26 H26A 110.1 . . ?
C25 C26 H26B 110.1 . . ?
H26A C26 H26B 108.4 . . ?
O3 C27 H27A 109.5 . . ?
O3 C27 H27B 109.5 . . ?
O3 C27 H27C 109.5 . . ?
H27A C27 H27B 109.5 . . ?
H27A C27 H27C 109.5 . . ?
H27B C27 H27C 109.5 . . ?

loop_
_geom_bond_atom_site_label_1
_geom_bond_atom_site_label_2
_geom_bond_distance
_geom_bond_site_symmetry_2
_geom_bond_publ_flag
Tb1 Cl1 2.6769(9) . ?
Tb1 Cl2 2.6107(8) . ?
Tb1 Cl3 2.6184(9) . ?
Tb1 O1 2.439(2) . ?
Tb1 N2 2.603(2) . ?
Tb1 N3 2.499(2) . ?
Tb1 N1 2.508(2) . ?
O1 H1A 0.8514 . ?
O1 H1B 0.8512 . ?
O2 C23 1.419(5) . ?
O2 C22 1.441(4) . ?
N5 C13 1.361(4) . ?
N5 C14 1.379(4) . ?
N5 C24 1.465(4) . ?
N2 C12 1.351(4) . ?
N2 C8 1.346(4) . ?
N3 C13 1.334(4) . ?
N3 C19 1.379(4) . ?
O3 C26 1.410(4) . ?
O3 C27 1.411(5) . ?
N4 C6 1.389(4) . ?
N4 C7 1.352(4) . ?
N4 C20 1.469(4) . ?
N1 C1 1.389(4) . ?
N1 C7 1.330(4) . ?
C12 C13 1.474(4) . ?
C12 C11 1.384(4) . ?
C1 C6 1.392(4) . ?
C1 C2 1.396(5) . ?
C19 C14 1.400(4) . ?
C19 C18 1.396(5) . ?
C14 C15 1.407(5) . ?
C6 C5 1.405(4) . ?
C8 C7 1.486(4) . ?
C8 C9 1.383(5) . ?
C5 H5 0.9300 . ?
C5 C4 1.372(5) . ?
C18 H18 0.9300 . ?
C18 C17 1.380(5) . ?
C20 H20A 0.9700 . ?
C20 H20B 0.9700 . ?
C20 C21 1.521(5) . ?
C24 H24A 0.9700 . ?
C24 H24B 0.9700 . ?
C24 C25 1.528(4) . ?
C15 H15 0.9300 . ?
C15 C16 1.365(6) . ?
C2 H2 0.9300 . ?
C2 C3 1.386(4) . ?
C23 H23A 0.9600 . ?
C23 H23B 0.9600 . ?
C23 H23C 0.9600 . ?
C11 H11 0.9300 . ?
C11 C10 1.381(5) . ?
C4 H4 0.9300 . ?
C4 C3 1.403(5) . ?
C3 H3 0.9300 . ?
C9 H9 0.9300 . ?
C9 C10 1.387(5) . ?
C17 H17 0.9300 . ?
C17 C16 1.405(6) . ?
C25 H25A 0.9700 . ?
C25 H25B 0.9700 . ?
C25 C26 1.499(5) . ?
C10 H10 0.9300 . ?
C16 H16 0.9300 . ?
C22 H22A 0.9700 . ?
C22 H22B 0.9700 . ?
C22 C21 1.520(5) . ?
C21 H21A 0.9700 . ?
C21 H21B 0.9700 . ?
C26 H26A 0.9700 . ?
C26 H26B 0.9700 . ?
C27 H27A 0.9600 . ?
C27 H27B 0.9600 . ?
C27 H27C 0.9600 . ?

loop_
_geom_torsion_atom_site_label_1
_geom_torsion_atom_site_label_2
_geom_torsion_atom_site_label_3
_geom_torsion_atom_site_label_4
_geom_torsion
_geom_torsion_site_symmetry_1
_geom_torsion_site_symmetry_2
_geom_torsion_site_symmetry_3
_geom_torsion_site_symmetry_4
_geom_torsion_publ_flag
Tb1 N2 C12 C13 -32.8(3) . . . . ?
Tb1 N2 C12 C11 148.8(2) . . . . ?
Tb1 N2 C8 C7 29.3(3) . . . . ?
Tb1 N2 C8 C9 -150.5(3) . . . . ?
Tb1 N3 C13 N5 -179.52(17) . . . . ?
Tb1 N3 C13 C12 6.5(3) . . . . ?
Tb1 N3 C19 C14 -179.78(19) . . . . ?
Tb1 N3 C19 C18 -0.9(5) . . . . ?
Tb1 N1 C1 C6 -176.1(2) . . . . ?
Tb1 N1 C1 C2 3.0(5) . . . . ?
Tb1 N1 C7 N4 176.48(19) . . . . ?
Tb1 N1 C7 C8 -5.1(4) . . . . ?
O2 C22 C21 C20 -53.9(4) . . . . ?
N5 C14 C15 C16 177.7(3) . . . . ?
N5 C24 C25 C26 -172.9(3) . . . . ?
N2 C12 C13 N5 -154.8(3) . . . . ?
N2 C12 C13 N3 18.2(4) . . . . ?
N2 C12 C11 C10 2.6(5) . . . . ?
N2 C8 C7 N4 161.9(3) . . . . ?
N2 C8 C7 N1 -16.3(4) . . . . ?
N2 C8 C9 C10 1.9(5) . . . . ?
N3 C19 C14 N5 -0.2(3) . . . . ?
N3 C19 C14 C15 177.1(3) . . . . ?
N3 C19 C18 C17 -177.4(3) . . . . ?
N4 C6 C5 C4 179.0(3) . . . . ?
N4 C20 C21 C22 -81.2(4) . . . . ?
N1 C1 C6 N4 -0.4(3) . . . . ?
N1 C1 C6 C5 179.5(3) . . . . ?
N1 C1 C2 C3 -178.9(3) . . . . ?
C12 N2 C8 C7 -179.0(2) . . . . ?
C12 N2 C8 C9 1.2(4) . . . . ?
C12 C11 C10 C9 0.6(6) . . . . ?
C13 N5 C14 C19 0.8(3) . . . . ?
C13 N5 C14 C15 -176.2(3) . . . . ?
C13 N5 C24 C25 -86.4(4) . . . . ?
C13 N3 C19 C14 -0.5(3) . . . . ?
C13 N3 C19 C18 178.4(3) . . . . ?
C13 C12 C11 C10 -175.5(3) . . . . ?
C1 N1 C7 N4 -0.9(3) . . . . ?
C1 N1 C7 C8 177.5(3) . . . . ?
C1 C6 C5 C4 -0.8(5) . . . . ?
C1 C2 C3 C4 0.0(5) . . . . ?
C19 N3 C13 N5 1.0(3) . . . . ?
C19 N3 C13 C12 -173.0(2) . . . . ?
C19 C14 C15 C16 1.1(5) . . . . ?
C19 C18 C17 C16 0.0(5) . . . . ?
C14 N5 C13 N3 -1.2(3) . . . . ?
C14 N5 C13 C12 172.3(3) . . . . ?
C14 N5 C24 C25 88.7(4) . . . . ?
C14 C19 C18 C17 1.4(5) . . . . ?
C14 C15 C16 C17 0.3(5) . . . . ?
C6 N4 C7 N1 0.7(3) . . . . ?
C6 N4 C7 C8 -177.6(3) . . . . ?
C6 N4 C20 C21 97.9(4) . . . . ?
C6 C1 C2 C3 0.2(5) . . . . ?
C6 C5 C4 C3 0.9(5) . . . . ?
C8 N2 C12 C13 174.9(2) . . . . ?
C8 N2 C12 C11 -3.5(4) . . . . ?
C8 C9 C10 C11 -2.7(6) . . . . ?
C5 C4 C3 C2 -0.5(5) . . . . ?
C7 N4 C6 C1 -0.2(3) . . . . ?
C7 N4 C6 C5 180.0(3) . . . . ?
C7 N4 C20 C21 -79.8(4) . . . . ?
C7 N1 C1 C6 0.7(3) . . . . ?
C7 N1 C1 C2 179.8(3) . . . . ?
C7 C8 C9 C10 -177.9(3) . . . . ?
C18 C19 C14 N5 -179.3(3) . . . . ?
C18 C19 C14 C15 -2.0(5) . . . . ?
C18 C17 C16 C15 -0.8(6) . . . . ?
C20 N4 C6 C1 -178.4(3) . . . . ?
C20 N4 C6 C5 1.8(5) . . . . ?
C20 N4 C7 N1 178.7(3) . . . . ?
C20 N4 C7 C8 0.4(5) . . . . ?
C24 N5 C13 N3 174.5(3) . . . . ?
C24 N5 C13 C12 -12.0(5) . . . . ?
C24 N5 C14 C19 -175.3(3) . . . . ?
C24 N5 C14 C15 7.8(5) . . . . ?
C24 C25 C26 O3 -57.6(4) . . . . ?
C2 C1 C6 N4 -179.6(3) . . . . ?
C2 C1 C6 C5 0.3(5) . . . . ?
C23 O2 C22 C21 -58.4(4) . . . . ?
C11 C12 C13 N5 23.5(5) . . . . ?
C11 C12 C13 N3 -163.5(3) . . . . ?
C9 C8 C7 N4 -18.4(5) . . . . ?
C9 C8 C7 N1 163.5(3) . . . . ?
C27 O3 C26 C25 167.6(4) . . . . ?
